data_2213163
loop_
_publ_author_name
'Pereira Silva, P. S. '
'Ramos Silva, M.'
'Paix\~ao, J. A.'
'Matos Beja, A.'

_publ_section_title
;
 <i>N</i>,<i>N</i>',<i>N</i>''-Triphenylguanidinium hydrogensulfate
;
_journal_coeditor_code BT2317
_journal_issue 5
_journal_name_full 'Acta Crystallographica Section E'
_journal_page_first o2243
_journal_page_last o2245
_journal_paper_doi 10.1107/S1600536807014870
_journal_volume 63
_journal_year 2007
_chemical_formula_iupac 'C19 H18 N3 +, H O4 S -'
_chemical_formula_moiety 'C19 H18 N3 +, H O4 S -'
_chemical_formula_sum 'C19 H19 N3 O4 S'
_chemical_formula_weight 385.43
_chemical_name_systematic
;
N,N',N''-Triphenylguanidinium hydrogensulfate
;
_space_group_IT_number 14
_symmetry_cell_setting monoclinic
_symmetry_space_group_name_Hall '-P 2ybc'
_symmetry_space_group_name_H-M 'P 1 21/c 1'
_atom_sites_solution_hydrogens geom
_atom_sites_solution_primary direct
_atom_sites_solution_secondary difmap
_cell_angle_alpha 90.00
_cell_angle_beta 126.7654(15)
_cell_angle_gamma 90.00
_cell_formula_units_Z 4
_cell_length_a 12.2053(5)
_cell_length_b 9.4116(4)
_cell_length_c 20.2984(7)
_cell_measurement_reflns_used 8651
_cell_measurement_temperature 293(2)
_cell_measurement_theta_max 27.23
_cell_measurement_theta_min 2.50
_cell_volume 1867.91(13)
_computing_cell_refinement APEX2
_computing_data_collection 'APEX2 (Bruker, 2005)'
_computing_data_reduction APEX2
_computing_molecular_graphics 'PLATON (Spek, 2003)'
_computing_publication_material SHELXL97
_computing_structure_refinement 'SHELXL97 (Sheldrick, 1997)'
_computing_structure_solution 'SHELXS97 (Sheldrick, 1997)'
_diffrn_ambient_temperature 293(2)
_diffrn_measured_fraction_theta_full 0.995
_diffrn_measured_fraction_theta_max 0.995
_diffrn_measurement_device_type 'Bruker APEX2 CCD area-detector'
_diffrn_measurement_method '\f and \w'
_diffrn_radiation_monochromator graphite
_diffrn_radiation_source 'fine-focus sealed tube'
_diffrn_radiation_type MoK\a
_diffrn_radiation_wavelength 0.71073
_diffrn_reflns_av_R_equivalents 0.0269
_diffrn_reflns_av_sigmaI/netI 0.0159
_diffrn_reflns_limit_h_max 16
_diffrn_reflns_limit_h_min -15
_diffrn_reflns_limit_k_max 12
_diffrn_reflns_limit_k_min -11
_diffrn_reflns_limit_l_max 26
_diffrn_reflns_limit_l_min -26
_diffrn_reflns_number 61192
_diffrn_reflns_theta_full 27.86
_diffrn_reflns_theta_max 27.86
_diffrn_reflns_theta_min 2.08
_diffrn_standards_interval_count 0
_diffrn_standards_interval_time 0
_diffrn_standards_number 0
_exptl_absorpt_coefficient_mu 0.204
_exptl_absorpt_correction_T_max 0.976
_exptl_absorpt_correction_T_min 0.910
_exptl_absorpt_correction_type multi-scan
_exptl_absorpt_process_details '(SADABS; Sheldrick, 2003)'
_exptl_crystal_colour colourless
_exptl_crystal_density_diffrn 1.371
_exptl_crystal_density_method 'not measured'
_exptl_crystal_description plate
_exptl_crystal_F_000 808
_exptl_crystal_size_max 0.39
_exptl_crystal_size_mid 0.22
_exptl_crystal_size_min 0.12
_refine_diff_density_max 0.245
_refine_diff_density_min -0.351
_refine_ls_extinction_method none
_refine_ls_goodness_of_fit_ref 1.019
_refine_ls_hydrogen_treatment mixed
_refine_ls_matrix_type full
_refine_ls_number_parameters 247
_refine_ls_number_reflns 4441
_refine_ls_number_restraints 0
_refine_ls_restrained_S_all 1.019
_refine_ls_R_factor_all 0.0509
_refine_ls_R_factor_gt 0.0347
_refine_ls_shift/su_max 0.001
_refine_ls_shift/su_mean 0.000
_refine_ls_structure_factor_coef Fsqd
_refine_ls_weighting_details 'calc w=1/[\s^2^(Fo^2^)+(0.0502P)^2^+0.494P] where P=(Fo^2^+2Fc^2^)/3'
_refine_ls_weighting_scheme calc
_refine_ls_wR_factor_gt 0.0923
_refine_ls_wR_factor_ref 0.1032
_reflns_number_gt 3434
_reflns_number_total 4441
_reflns_threshold_expression I>2\s(I)
_cod_data_source_file bt2317.cif
_cod_data_source_block I
_cod_original_sg_symbol_H-M 'P 21/c'
_cod_database_code 2213163
_cod_database_fobs_code 2213163

loop_
_symmetry_equiv_pos_as_xyz
'x, y, z'
'-x, y+1/2, -z+1/2'
'-x, -y, -z'
'x, -y-1/2, z-1/2'

loop_
_atom_site_type_symbol
_atom_site_label
_atom_site_fract_x
_atom_site_fract_y
_atom_site_fract_z
_atom_site_U_iso_or_equiv
_atom_site_adp_type
_atom_site_calc_flag
_atom_site_refinement_flags
_atom_site_occupancy
S S1 0.40643(4) 0.32447(4) 0.44312(2) 0.04036(11) Uani d . 1
O O1 0.30557(11) 0.44971(12) 0.41993(7) 0.0524(3) Uani d . 1
H H1 0.353(2) 0.521(2) 0.4332(13) 0.079 Uiso d . 1
O O2 0.51583(11) 0.33711(11) 0.53086(6) 0.0493(3) Uani d . 1
O O3 0.32583(12) 0.19813(12) 0.42472(7) 0.0560(3) Uani d . 1
O O4 0.45571(13) 0.34035(11) 0.39431(7) 0.0561(3) Uani d . 1
N N1 0.59982(12) -0.01805(14) 0.44267(7) 0.0455(3) Uani d . 1
H H1A 0.6086 -0.0826 0.4755 0.055 Uiso calc R 1
N N2 0.42903(12) -0.15318(13) 0.33702(7) 0.0441(3) Uani d . 1
H H2 0.4835 -0.2248 0.3585 0.053 Uiso calc R 1
N N3 0.44520(12) 0.09134(12) 0.31858(7) 0.0427(3) Uani d . 1
H H3A 0.4608 0.1689 0.3453 0.051 Uiso calc R 1
C C1 0.48911(14) -0.02650(15) 0.36404(8) 0.0396(3) Uani d . 1
C C2 0.70439(14) 0.08710(16) 0.47730(8) 0.0424(3) Uani d . 1
C C3 0.75284(17) 0.13919(19) 0.43523(10) 0.0543(4) Uani d . 1
H H3 0.7162 0.1071 0.3825 0.065 Uiso calc R 1
C C4 0.85620(18) 0.2392(2) 0.47262(12) 0.0658(5) Uani d . 1
H H4 0.8884 0.2757 0.4445 0.079 Uiso calc R 1
C C5 0.91200(18) 0.2853(2) 0.55133(13) 0.0690(5) Uani d . 1
H H5 0.9811 0.3533 0.5760 0.083 Uiso calc R 1
C C6 0.86560(18) 0.2310(2) 0.59321(11) 0.0653(5) Uani d . 1
H H6 0.9042 0.2612 0.6466 0.078 Uiso calc R 1
C C7 0.76181(16) 0.13154(19) 0.55643(9) 0.0532(4) Uani d . 1
H H7 0.7307 0.0946 0.5850 0.064 Uiso calc R 1
C C8 0.28827(14) -0.18799(16) 0.27793(8) 0.0426(3) Uani d . 1
C C9 0.25959(18) -0.33018(18) 0.25691(10) 0.0553(4) Uani d . 1
H H9 0.3305 -0.3953 0.2778 0.066 Uiso calc R 1
C C10 0.1248(2) -0.3751(2) 0.20465(12) 0.0713(5) Uani d . 1
H H10 0.1054 -0.4707 0.1908 0.086 Uiso calc R 1
C C11 0.02014(19) -0.2795(3) 0.17329(11) 0.0743(6) Uani d . 1
H H11 -0.0702 -0.3098 0.1378 0.089 Uiso calc R 1
C C12 0.04883(18) -0.1390(2) 0.19427(12) 0.0702(5) Uani d . 1
H H12 -0.0227 -0.0746 0.1728 0.084 Uiso calc R 1
C C13 0.18306(16) -0.09073(19) 0.24714(10) 0.0552(4) Uani d . 1
H H13 0.2017 0.0048 0.2615 0.066 Uiso calc R 1
C C14 0.37676(13) 0.10838(14) 0.23290(8) 0.0375(3) Uani d . 1
C C15 0.39207(15) 0.01328(16) 0.18697(9) 0.0456(3) Uani d . 1
H H15 0.4441 -0.0686 0.2111 0.055 Uiso calc R 1
C C16 0.32888(17) 0.04176(19) 0.10467(9) 0.0539(4) Uani d . 1
H H16 0.3384 -0.0218 0.0733 0.065 Uiso calc R 1
C C17 0.25215(17) 0.1630(2) 0.06859(10) 0.0565(4) Uani d . 1
H H17 0.2102 0.1812 0.0132 0.068 Uiso calc R 1
C C18 0.23800(16) 0.25663(19) 0.11466(10) 0.0558(4) Uani d . 1
H H18 0.1861 0.3385 0.0903 0.067 Uiso calc R 1
C C19 0.29994(15) 0.23082(16) 0.19699(9) 0.0470(3) Uani d . 1
H H19 0.2901 0.2950 0.2280 0.056 Uiso calc R 1

loop_
_atom_site_aniso_label
_atom_site_aniso_U_11
_atom_site_aniso_U_22
_atom_site_aniso_U_33
_atom_site_aniso_U_12
_atom_site_aniso_U_13
_atom_site_aniso_U_23
S1 0.0472(2) 0.03614(19) 0.03978(19) -0.00068(14) 0.02711(17) 0.00020(13)
O1 0.0449(6) 0.0487(6) 0.0552(6) 0.0059(5) 0.0254(5) 0.0062(5)
O2 0.0514(6) 0.0448(6) 0.0410(5) 0.0043(5) 0.0219(5) 0.0048(4)
O3 0.0623(7) 0.0472(6) 0.0552(6) -0.0119(5) 0.0333(6) 0.0005(5)
O4 0.0812(8) 0.0467(6) 0.0629(7) -0.0105(5) 0.0551(7) -0.0099(5)
N1 0.0460(6) 0.0500(7) 0.0333(6) -0.0020(5) 0.0198(5) 0.0050(5)
N2 0.0372(6) 0.0413(7) 0.0410(6) 0.0046(5) 0.0166(5) 0.0071(5)
N3 0.0521(7) 0.0374(6) 0.0336(6) 0.0041(5) 0.0229(5) -0.0002(5)
C1 0.0406(7) 0.0441(7) 0.0344(7) 0.0039(6) 0.0226(6) 0.0022(6)
C2 0.0390(7) 0.0448(8) 0.0378(7) 0.0049(6) 0.0198(6) 0.0013(6)
C3 0.0573(9) 0.0587(10) 0.0515(9) -0.0023(8) 0.0349(8) -0.0029(7)
C4 0.0612(10) 0.0650(11) 0.0814(13) -0.0039(9) 0.0482(10) 0.0025(10)
C5 0.0503(9) 0.0611(11) 0.0794(13) -0.0070(8) 0.0302(10) -0.0131(10)
C6 0.0555(10) 0.0708(12) 0.0517(9) -0.0035(9) 0.0224(8) -0.0155(9)
C7 0.0500(9) 0.0627(10) 0.0419(8) 0.0031(7) 0.0248(7) -0.0022(7)
C8 0.0388(7) 0.0536(8) 0.0330(7) 0.0007(6) 0.0202(6) 0.0060(6)
C9 0.0499(9) 0.0590(10) 0.0506(9) -0.0032(7) 0.0267(8) -0.0061(7)
C10 0.0596(11) 0.0783(13) 0.0611(11) -0.0212(10) 0.0282(9) -0.0153(10)
C11 0.0447(9) 0.1082(17) 0.0522(10) -0.0150(11) 0.0195(8) 0.0057(11)
C12 0.0426(9) 0.0966(15) 0.0647(11) 0.0140(10) 0.0285(8) 0.0304(11)
C13 0.0469(8) 0.0613(10) 0.0571(9) 0.0081(7) 0.0310(8) 0.0168(8)
C14 0.0365(6) 0.0404(7) 0.0336(6) -0.0024(6) 0.0200(6) 0.0016(5)
C15 0.0493(8) 0.0467(8) 0.0425(8) 0.0035(6) 0.0284(7) 0.0013(6)
C16 0.0574(9) 0.0676(10) 0.0435(8) -0.0082(8) 0.0339(8) -0.0075(7)
C17 0.0488(9) 0.0793(12) 0.0359(8) -0.0069(8) 0.0223(7) 0.0075(8)
C18 0.0480(8) 0.0602(10) 0.0505(9) 0.0068(7) 0.0248(7) 0.0189(8)
C19 0.0486(8) 0.0436(8) 0.0470(8) 0.0041(6) 0.0277(7) 0.0048(6)

loop_
_atom_type_symbol
_atom_type_description
_atom_type_scat_dispersion_real
_atom_type_scat_dispersion_imag
_atom_type_scat_source
C C 0.0033 0.0016 'International Tables Vol C Tables 4.2.6.8 and 6.1.1.4'
H H 0.0000 0.0000 'International Tables Vol C Tables 4.2.6.8 and 6.1.1.4'
N N 0.0061 0.0033 'International Tables Vol C Tables 4.2.6.8 and 6.1.1.4'
O O 0.0106 0.0060 'International Tables Vol C Tables 4.2.6.8 and 6.1.1.4'
S S 0.1246 0.1234 'International Tables Vol C Tables 4.2.6.8 and 6.1.1.4'

loop_
_geom_angle_atom_site_label_1
_geom_angle_atom_site_label_2
_geom_angle_atom_site_label_3
_geom_angle
O4 S1 O3 114.07(7)
O4 S1 O2 112.18(7)
O3 S1 O2 111.58(6)
O4 S1 O1 107.02(7)
O3 S1 O1 104.60(7)
O2 S1 O1 106.71(6)
S1 O1 H1 104.5(15)
C1 N1 C2 126.55(12)
C1 N1 H1A 116.7
C2 N1 H1A 116.7
C1 N2 C8 129.86(12)
C1 N2 H2 115.1
C8 N2 H2 115.1
C1 N3 C14 129.87(12)
C1 N3 H3A 115.1
C14 N3 H3A 115.1
N3 C1 N2 124.39(12)
N3 C1 N1 118.41(13)
N2 C1 N1 117.19(12)
C7 C2 C3 120.24(15)
C7 C2 N1 117.80(13)
C3 C2 N1 121.88(13)
C4 C3 C2 119.24(16)
C4 C3 H3 120.4
C2 C3 H3 120.4
C5 C4 C3 120.43(17)
C5 C4 H4 119.8
C3 C4 H4 119.8
C6 C5 C4 119.98(18)
C6 C5 H5 120.0
C4 C5 H5 120.0
C5 C6 C7 120.22(17)
C5 C6 H6 119.9
C7 C6 H6 119.9
C2 C7 C6 119.86(16)
C2 C7 H7 120.1
C6 C7 H7 120.1
C9 C8 C13 120.33(15)
C9 C8 N2 115.89(13)
C13 C8 N2 123.58(14)
C8 C9 C10 119.72(17)
C8 C9 H9 120.1
C10 C9 H9 120.1
C11 C10 C9 120.4(2)
C11 C10 H10 119.8
C9 C10 H10 119.8
C10 C11 C12 119.77(18)
C10 C11 H11 120.1
C12 C11 H11 120.1
C11 C12 C13 121.26(18)
C11 C12 H12 119.4
C13 C12 H12 119.4
C8 C13 C12 118.55(18)
C8 C13 H13 120.7
C12 C13 H13 120.7
C15 C14 C19 120.35(13)
C15 C14 N3 122.38(12)
C19 C14 N3 117.12(12)
C14 C15 C16 119.06(14)
C14 C15 H15 120.5
C16 C15 H15 120.5
C17 C16 C15 120.87(15)
C17 C16 H16 119.6
C15 C16 H16 119.6
C18 C17 C16 119.61(14)
C18 C17 H17 120.2
C16 C17 H17 120.2
C17 C18 C19 120.75(15)
C17 C18 H18 119.6
C19 C18 H18 119.6
C18 C19 C14 119.36(15)
C18 C19 H19 120.3
C14 C19 H19 120.3

loop_
_geom_bond_atom_site_label_1
_geom_bond_atom_site_label_2
_geom_bond_distance
S1 O4 1.4420(11)
S1 O3 1.4427(11)
S1 O2 1.4568(11)
S1 O1 1.5596(11)
O1 H1 0.82(2)
N1 C1 1.3408(17)
N1 C2 1.4243(19)
N1 H1A 0.8600
N2 C1 1.3336(18)
N2 C8 1.4251(18)
N2 H2 0.8600
N3 C1 1.3329(18)
N3 C14 1.4174(16)
N3 H3A 0.8600
C2 C7 1.378(2)
C2 C3 1.387(2)
C3 C4 1.381(2)
C3 H3 0.9300
C4 C5 1.379(3)
C4 H4 0.9300
C5 C6 1.372(3)
C5 H5 0.9300
C6 C7 1.381(3)
C6 H6 0.9300
C7 H7 0.9300
C8 C9 1.384(2)
C8 C13 1.384(2)
C9 C10 1.386(2)
C9 H9 0.9300
C10 C11 1.369(3)
C10 H10 0.9300
C11 C12 1.369(3)
C11 H11 0.9300
C12 C13 1.392(2)
C12 H12 0.9300
C13 H13 0.9300
C14 C15 1.383(2)
C14 C19 1.386(2)
C15 C16 1.384(2)
C15 H15 0.9300
C16 C17 1.376(2)
C16 H16 0.9300
C17 C18 1.369(3)
C17 H17 0.9300
C18 C19 1.382(2)
C18 H18 0.9300
C19 H19 0.9300

loop_
_geom_hbond_atom_site_label_D
_geom_hbond_atom_site_label_H
_geom_hbond_atom_site_label_A
_geom_hbond_site_symmetry_A
_geom_hbond_distance_DH
_geom_hbond_distance_HA
_geom_hbond_distance_DA
_geom_hbond_angle_DHA
O1 H1 O2 3_666 0.82(2) 1.86(2) 2.6774(16) 170(2)
N1 H1A O3 3_656 0.86 2.00 2.8314(16) 163.6
N2 H2 O2 3_656 0.86 2.48 2.9123(15) 112.1
N3 H3A O4 . 0.86 1.92 2.7633(15) 168.1

loop_
_geom_torsion_atom_site_label_1
_geom_torsion_atom_site_label_2
_geom_torsion_atom_site_label_3
_geom_torsion_atom_site_label_4
_geom_torsion
C14 N3 C1 N2 -31.4(2)
C14 N3 C1 N1 149.68(14)
C8 N2 C1 N3 -32.2(2)
C8 N2 C1 N1 146.74(14)
C2 N1 C1 N3 -23.2(2)
C2 N1 C1 N2 157.84(14)
C1 N1 C2 C7 144.01(15)
C1 N1 C2 C3 -39.1(2)
C7 C2 C3 C4 -2.0(2)
N1 C2 C3 C4 -178.80(15)
C2 C3 C4 C5 0.9(3)
C3 C4 C5 C6 0.5(3)
C4 C5 C6 C7 -0.9(3)
C3 C2 C7 C6 1.7(2)
N1 C2 C7 C6 178.59(15)
C5 C6 C7 C2 -0.2(3)
C1 N2 C8 C9 173.67(15)
C1 N2 C8 C13 -11.5(2)
C13 C8 C9 C10 0.1(2)
N2 C8 C9 C10 175.14(15)
C8 C9 C10 C11 0.5(3)
C9 C10 C11 C12 -0.6(3)
C10 C11 C12 C13 0.1(3)
C9 C8 C13 C12 -0.6(2)
N2 C8 C13 C12 -175.26(15)
C11 C12 C13 C8 0.6(3)
C1 N3 C14 C15 -27.4(2)
C1 N3 C14 C19 157.03(14)
C19 C14 C15 C16 -0.4(2)
N3 C14 C15 C16 -175.90(13)
C14 C15 C16 C17 0.2(2)
C15 C16 C17 C18 0.0(2)
C16 C17 C18 C19 0.0(2)
C17 C18 C19 C14 -0.2(2)
C15 C14 C19 C18 0.4(2)
N3 C14 C19 C18 176.10(13)

loop_
_cod_related_entry_id
_cod_related_entry_database
_cod_related_entry_code
1 ChemSpider 21124800
